data_7157449
loop_
_publ_author_name
'Lu, Tianyu'
'Zhang, Xuange'
'Miao, Zhiwei'

_publ_section_title
;
 Synthesis of methylene cyclopropane-fused chromenes and dihydroquinolines
 by sequential [4 + 2]- and [1 + 2]-annulation.
;
_journal_issue 17
_journal_name_full 'Organic &amp; biomolecular chemistry'
_journal_page_first 3303
_journal_page_last 3311
_journal_paper_doi 10.1039/d0ob00389a
_journal_volume 18
_journal_year 2020
_chemical_formula_sum 'C25 H20 Cl N O3 S'
_chemical_formula_weight 449.93
_space_group_crystal_system monoclinic
_space_group_IT_number 14
_space_group_name_Hall '-P 2ybc'
_space_group_name_H-M_alt 'P 1 21/c 1'
_atom_sites_solution_hydrogens geom
_audit_block_doi 10.5517/ccdc.csd.cc22bcqj
_audit_creation_method SHELXL-2018/3
_audit_update_record
;
2019-05-17 deposited with the CCDC.	2020-04-07 downloaded from the CCDC.
;
_cell_angle_alpha 90
_cell_angle_beta 105.43(3)
_cell_angle_gamma 90
_cell_formula_units_Z 4
_cell_length_a 13.132(3)
_cell_length_b 8.2538(17)
_cell_length_c 20.537(4)
_cell_measurement_reflns_used 6238
_cell_measurement_temperature 113(2)
_cell_measurement_theta_max 27.8664
_cell_measurement_theta_min 1.6087
_cell_volume 2145.8(8)
_computing_cell_refinement crystalclear
_computing_data_collection crystalclear
_computing_data_reduction crystalclear
_computing_molecular_graphics 'Bruker SHELXTL'
_computing_publication_material 'Bruker SHELXTL'
_computing_structure_refinement 'SHELXL-97 (Sheldrick, 1997)'
_computing_structure_solution 'SHELXS-97 (Sheldrick, 1990)'
_diffrn_ambient_temperature 113(2)
_diffrn_measured_fraction_theta_full 0.996
_diffrn_measured_fraction_theta_max 0.995
_diffrn_measurement_device_type 'rigaku saturn'
_diffrn_measurement_method '\w scans'
_diffrn_radiation_type MoK\a
_diffrn_radiation_wavelength 0.71073
_diffrn_reflns_av_R_equivalents 0.0431
_diffrn_reflns_av_unetI/netI 0.0342
_diffrn_reflns_Laue_measured_fraction_full 0.996
_diffrn_reflns_Laue_measured_fraction_max 0.995
_diffrn_reflns_limit_h_max 17
_diffrn_reflns_limit_h_min -16
_diffrn_reflns_limit_k_max 10
_diffrn_reflns_limit_k_min -10
_diffrn_reflns_limit_l_max 26
_diffrn_reflns_limit_l_min -26
_diffrn_reflns_number 24767
_diffrn_reflns_point_group_measured_fraction_full 0.996
_diffrn_reflns_point_group_measured_fraction_max 0.995
_diffrn_reflns_theta_full 25.242
_diffrn_reflns_theta_max 27.835
_diffrn_reflns_theta_min 1.609
_diffrn_standards_decay_% 0
_diffrn_standards_interval_count 0
_diffrn_standards_interval_time 0
_diffrn_standards_number 0
_exptl_absorpt_coefficient_mu 0.303
_exptl_absorpt_correction_T_max 1
_exptl_absorpt_correction_T_min 0.8498
_exptl_absorpt_correction_type multi-scan
_exptl_absorpt_process_details crystalclear
_exptl_crystal_density_diffrn 1.393
_exptl_crystal_F_000 936
_exptl_crystal_size_max 0.200
_exptl_crystal_size_mid 0.180
_exptl_crystal_size_min 0.120
_refine_diff_density_max 0.397
_refine_diff_density_min -0.487
_refine_diff_density_rms 0.071
_refine_ls_extinction_method none
_refine_ls_goodness_of_fit_ref 1.054
_refine_ls_hydrogen_treatment constr
_refine_ls_matrix_type full
_refine_ls_number_parameters 281
_refine_ls_number_reflns 5069
_refine_ls_number_restraints 0
_refine_ls_restrained_S_all 1.054
_refine_ls_R_factor_all 0.0491
_refine_ls_R_factor_gt 0.0392
_refine_ls_shift/su_max 0.002
_refine_ls_shift/su_mean 0.000
_refine_ls_structure_factor_coef Fsqd
_refine_ls_weighting_details 'w=1/[\s^2^(Fo^2^)+(0.0841P)^2^+0.1154P] where P=(Fo^2^+2Fc^2^)/3'
_refine_ls_weighting_scheme calc
_refine_ls_wR_factor_gt 0.1089
_refine_ls_wR_factor_ref 0.1297
_reflns_Friedel_coverage 0.000
_reflns_number_gt 4157
_reflns_number_total 5069
_reflns_threshold_expression 'I > 2\s(I)'
_cod_data_source_file d0ob00389a2.cif
_cod_data_source_block shelxl
_cod_depositor_comments
;
The following automatic conversions were performed:

data item '_exptl_absorpt_correction_type' value 'MULTI-SCAN' was
changed to 'multi-scan' in accordance with the
/home/data/users/saulius/crontab/automatic-downloads/rss-feeds/RSC/lib/dictionaries/cif_core.dic
dictionary named 'cif_core.dic' version 2.4.2 last updated on
2011-04-26.

Automatic conversion script
Id: cif_fix_values 7556 2019-12-06 15:28:31Z antanas 

 Adding full bibliography for 7157449--7157450.cif.
;
_cod_original_cell_volume 2145.7(8)
_cod_original_sg_symbol_H-M 'P 21/c'
_cod_database_code 7157449
_shelx_shelxl_version_number 2018/3
_shelx_space_group_comment
;
The symmetry employed for this shelxl refinement is uniquely defined
by the following loop, which should always be used as a source of
symmetry information in preference to the above space-group names.
They are only intended as comments.
;
_shelx_estimated_absorpt_t_min 0.942
_shelx_estimated_absorpt_t_max 0.965

loop_
_space_group_symop_operation_xyz
'x, y, z'
'-x, y+1/2, -z+1/2'
'-x, -y, -z'
'x, -y-1/2, z-1/2'

loop_
_atom_site_label
_atom_site_type_symbol
_atom_site_fract_x
_atom_site_fract_y
_atom_site_fract_z
_atom_site_U_iso_or_equiv
_atom_site_adp_type
_atom_site_occupancy
_atom_site_site_symmetry_order
_atom_site_calc_flag
_atom_site_refinement_flags_posn
_atom_site_refinement_flags_adp
_atom_site_refinement_flags_occupancy
_atom_site_disorder_assembly
_atom_site_disorder_group
S1 S 0.26314(3) 0.68127(5) 0.31049(2) 0.02289(13) Uani 1 1 d . . . . .
Cl1 Cl 0.37222(3) 0.23067(7) 0.52779(2) 0.03746(15) Uani 1 1 d . . . . .
O1 O 0.18273(11) 0.77272(15) 0.26452(7) 0.0326(3) Uani 1 1 d . . . . .
O2 O 0.37140(10) 0.70357(15) 0.31149(7) 0.0313(3) Uani 1 1 d . . . . .
O3 O 0.04739(9) 0.20080(16) 0.45336(6) 0.0308(3) Uani 1 1 d . . . . .
N1 N 0.23578(10) 0.48536(16) 0.29363(7) 0.0204(3) Uani 1 1 d . . . . .
C1 C 0.25074(13) 0.72066(18) 0.39242(8) 0.0207(3) Uani 1 1 d . . . . .
C2 C 0.15456(13) 0.77055(19) 0.40134(9) 0.0231(3) Uani 1 1 d . . . . .
H2 H 0.093995 0.777564 0.363865 0.028 Uiso 1 1 calc R U . . .
C3 C 0.14797(14) 0.8102(2) 0.46584(9) 0.0253(4) Uani 1 1 d . . . . .
H3 H 0.082433 0.845912 0.472046 0.030 Uiso 1 1 calc R U . . .
C4 C 0.23528(14) 0.7986(2) 0.52150(9) 0.0272(4) Uani 1 1 d . . . . .
C5 C 0.33044(14) 0.7425(2) 0.51142(10) 0.0303(4) Uani 1 1 d . . . . .
H5 H 0.390258 0.730722 0.549129 0.036 Uiso 1 1 calc R U . . .
C6 C 0.33909(13) 0.7039(2) 0.44762(10) 0.0264(4) Uani 1 1 d . . . . .
H6 H 0.404257 0.666426 0.441396 0.032 Uiso 1 1 calc R U . . .
C7 C 0.22719(16) 0.8503(3) 0.59024(10) 0.0385(5) Uani 1 1 d . . . . .
H7A H 0.245946 0.965105 0.597199 0.058 Uiso 1 1 calc R U . . .
H7B H 0.275698 0.785346 0.624988 0.058 Uiso 1 1 calc R U . . .
H7C H 0.154673 0.834096 0.593286 0.058 Uiso 1 1 calc R U . . .
C8 C 0.31688(12) 0.3630(2) 0.31026(8) 0.0190(3) Uani 1 1 d . . . . .
C9 C 0.40672(13) 0.3748(2) 0.28616(8) 0.0228(3) Uani 1 1 d . . . . .
H9 H 0.415904 0.465808 0.259959 0.027 Uiso 1 1 calc R U . . .
C10 C 0.48238(13) 0.2532(2) 0.30066(9) 0.0252(4) Uani 1 1 d . . . . .
H10 H 0.544367 0.263331 0.285449 0.030 Uiso 1 1 calc R U . . .
C11 C 0.46873(13) 0.1174(2) 0.33698(8) 0.0253(4) Uani 1 1 d . . . . .
H11 H 0.520698 0.034403 0.346474 0.030 Uiso 1 1 calc R U . . .
C12 C 0.37802(13) 0.1039(2) 0.35942(8) 0.0226(3) Uani 1 1 d . . . . .
H12 H 0.368169 0.010464 0.384056 0.027 Uiso 1 1 calc R U . . .
C13 C 0.30138(12) 0.22507(19) 0.34639(8) 0.0194(3) Uani 1 1 d . . . . .
C14 C 0.20383(13) 0.20484(19) 0.36889(8) 0.0206(3) Uani 1 1 d . . . . .
H14 H 0.184187 0.091587 0.377907 0.025 Uiso 1 1 calc R U . . .
C15 C 0.17756(12) 0.33804(19) 0.41366(8) 0.0188(3) Uani 1 1 d . . . . .
H15 H 0.227414 0.431734 0.425106 0.023 Uiso 1 1 calc R U . . .
C16 C 0.11413(12) 0.32043(19) 0.34042(8) 0.0199(3) Uani 1 1 d . . . . .
H16 H 0.041562 0.274311 0.333259 0.024 Uiso 1 1 calc R U . . .
C17 C 0.12803(12) 0.4337(2) 0.28775(8) 0.0213(3) Uani 1 1 d . . . . .
C18 C 0.05001(14) 0.4797(2) 0.23581(9) 0.0303(4) Uani 1 1 d . . . . .
H18A H 0.064179 0.547357 0.201826 0.036 Uiso 1 1 calc R U . . .
H18B H -0.020192 0.445137 0.232497 0.036 Uiso 1 1 calc R U . . .
C19 C 0.12762(12) 0.28138(19) 0.46679(8) 0.0207(3) Uani 1 1 d . . . . .
C20 C 0.17840(13) 0.3312(2) 0.53814(8) 0.0220(3) Uani 1 1 d . . . . .
C21 C 0.11406(14) 0.3940(2) 0.57635(9) 0.0288(4) Uani 1 1 d . . . . .
H21 H 0.039961 0.400523 0.556896 0.035 Uiso 1 1 calc R U . . .
C22 C 0.15595(16) 0.4467(3) 0.64176(10) 0.0378(5) Uani 1 1 d . . . . .
H22 H 0.110934 0.490682 0.666617 0.045 Uiso 1 1 calc R U . . .
C23 C 0.26329(17) 0.4354(3) 0.67111(9) 0.0373(5) Uani 1 1 d . . . . .
H23 H 0.291921 0.471562 0.716201 0.045 Uiso 1 1 calc R U . . .
C24 C 0.32921(15) 0.3719(2) 0.63522(9) 0.0338(4) Uani 1 1 d . . . . .
H24 H 0.402990 0.363417 0.655513 0.041 Uiso 1 1 calc R U . . .
C25 C 0.28673(13) 0.3207(2) 0.56938(9) 0.0255(4) Uani 1 1 d . . . . .

loop_
_atom_site_aniso_label
_atom_site_aniso_U_11
_atom_site_aniso_U_22
_atom_site_aniso_U_33
_atom_site_aniso_U_23
_atom_site_aniso_U_13
_atom_site_aniso_U_12
S1 0.0305(2) 0.0165(2) 0.0266(2) 0.00192(15) 0.01616(18) -0.00147(15)
Cl1 0.0246(2) 0.0577(3) 0.0307(3) -0.0020(2) 0.00842(19) 0.0080(2)
O1 0.0487(8) 0.0225(6) 0.0299(7) 0.0093(5) 0.0162(6) 0.0074(5)
O2 0.0361(7) 0.0223(6) 0.0448(8) -0.0039(5) 0.0273(6) -0.0083(5)
O3 0.0275(6) 0.0379(7) 0.0313(7) -0.0027(5) 0.0154(6) -0.0124(5)
N1 0.0227(7) 0.0180(6) 0.0227(7) 0.0006(5) 0.0098(5) -0.0015(5)
C1 0.0255(8) 0.0133(7) 0.0264(8) -0.0003(6) 0.0123(7) -0.0033(6)
C2 0.0242(8) 0.0186(8) 0.0286(9) 0.0041(6) 0.0105(7) 0.0004(6)
C3 0.0262(8) 0.0218(8) 0.0324(9) -0.0002(7) 0.0157(7) -0.0010(7)
C4 0.0319(9) 0.0246(9) 0.0277(9) -0.0028(7) 0.0125(8) -0.0082(7)
C5 0.0263(9) 0.0331(10) 0.0303(9) -0.0046(8) 0.0053(7) -0.0045(8)
C6 0.0212(8) 0.0244(8) 0.0355(10) -0.0035(7) 0.0106(7) -0.0037(6)
C7 0.0438(11) 0.0427(12) 0.0326(10) -0.0070(9) 0.0164(9) -0.0087(9)
C8 0.0219(8) 0.0177(7) 0.0185(7) -0.0033(6) 0.0073(6) -0.0004(6)
C9 0.0268(8) 0.0231(8) 0.0222(8) -0.0020(6) 0.0130(7) -0.0034(7)
C10 0.0229(8) 0.0296(9) 0.0265(9) -0.0070(7) 0.0124(7) -0.0021(7)
C11 0.0257(8) 0.0259(9) 0.0250(8) -0.0045(7) 0.0079(7) 0.0050(7)
C12 0.0283(8) 0.0177(8) 0.0224(8) -0.0010(6) 0.0077(7) -0.0006(6)
C13 0.0225(8) 0.0185(8) 0.0189(7) -0.0033(6) 0.0085(6) -0.0031(6)
C14 0.0243(8) 0.0165(7) 0.0235(8) -0.0008(6) 0.0110(7) -0.0044(6)
C15 0.0191(7) 0.0184(7) 0.0204(8) -0.0008(6) 0.0080(6) -0.0041(6)
C16 0.0185(7) 0.0210(8) 0.0206(8) -0.0013(6) 0.0060(6) -0.0039(6)
C17 0.0218(8) 0.0214(8) 0.0216(8) -0.0032(6) 0.0076(6) -0.0009(6)
C18 0.0302(9) 0.0343(10) 0.0251(9) 0.0007(7) 0.0049(7) 0.0008(8)
C19 0.0207(8) 0.0193(8) 0.0247(8) 0.0007(6) 0.0103(7) 0.0003(6)
C20 0.0277(8) 0.0200(8) 0.0208(8) 0.0028(6) 0.0108(7) -0.0014(6)
C21 0.0303(9) 0.0312(10) 0.0282(9) 0.0003(7) 0.0138(7) 0.0021(7)
C22 0.0495(12) 0.0405(11) 0.0288(9) -0.0018(8) 0.0201(9) 0.0072(9)
C23 0.0525(12) 0.0392(11) 0.0203(8) -0.0002(8) 0.0097(8) 0.0012(9)
C24 0.0353(10) 0.0384(11) 0.0251(9) 0.0048(8) 0.0035(8) -0.0004(8)
C25 0.0278(9) 0.0271(9) 0.0239(8) 0.0045(7) 0.0108(7) 0.0006(7)

loop_
_atom_type_symbol
_atom_type_description
_atom_type_scat_dispersion_real
_atom_type_scat_dispersion_imag
_atom_type_scat_source
C C 0.0033 0.0016 'International Tables Vol C Tables 4.2.6.8 and 6.1.1.4'
H H 0.0000 0.0000 'International Tables Vol C Tables 4.2.6.8 and 6.1.1.4'
N N 0.0061 0.0033 'International Tables Vol C Tables 4.2.6.8 and 6.1.1.4'
O O 0.0106 0.0060 'International Tables Vol C Tables 4.2.6.8 and 6.1.1.4'
S S 0.1246 0.1234 'International Tables Vol C Tables 4.2.6.8 and 6.1.1.4'
Cl Cl 0.1484 0.1585 'International Tables Vol C Tables 4.2.6.8 and 6.1.1.4'

loop_
_geom_angle_atom_site_label_1
_geom_angle_atom_site_label_2
_geom_angle_atom_site_label_3
_geom_angle
_geom_angle_site_symmetry_1
_geom_angle_site_symmetry_3
_geom_angle_publ_flag
O2 S1 O1 119.92(8) . . ?
O2 S1 N1 106.60(7) . . ?
O1 S1 N1 107.06(8) . . ?
O2 S1 C1 107.86(8) . . ?
O1 S1 C1 107.05(8) . . ?
N1 S1 C1 107.85(7) . . ?
C8 N1 C17 117.15(13) . . ?
C8 N1 S1 121.59(11) . . ?
C17 N1 S1 116.89(10) . . ?
C2 C1 C6 120.77(16) . . ?
C2 C1 S1 119.97(13) . . ?
C6 C1 S1 119.25(13) . . ?
C1 C2 C3 119.08(16) . . ?
C1 C2 H2 120.5 . . ?
C3 C2 H2 120.5 . . ?
C2 C3 C4 121.39(16) . . ?
C2 C3 H3 119.3 . . ?
C4 C3 H3 119.3 . . ?
C3 C4 C5 118.35(17) . . ?
C3 C4 C7 120.20(17) . . ?
C5 C4 C7 121.43(17) . . ?
C6 C5 C4 121.24(17) . . ?
C6 C5 H5 119.4 . . ?
C4 C5 H5 119.4 . . ?
C5 C6 C1 119.12(16) . . ?
C5 C6 H6 120.4 . . ?
C1 C6 H6 120.4 . . ?
C4 C7 H7A 109.5 . . ?
C4 C7 H7B 109.5 . . ?
H7A C7 H7B 109.5 . . ?
C4 C7 H7C 109.5 . . ?
H7A C7 H7C 109.5 . . ?
H7B C7 H7C 109.5 . . ?
C9 C8 C13 119.88(15) . . ?
C9 C8 N1 120.46(14) . . ?
C13 C8 N1 119.47(13) . . ?
C10 C9 C8 119.79(15) . . ?
C10 C9 H9 120.1 . . ?
C8 C9 H9 120.1 . . ?
C11 C10 C9 120.89(16) . . ?
C11 C10 H10 119.6 . . ?
C9 C10 H10 119.6 . . ?
C10 C11 C12 119.23(15) . . ?
C10 C11 H11 120.4 . . ?
C12 C11 H11 120.4 . . ?
C11 C12 C13 121.14(15) . . ?
C11 C12 H12 119.4 . . ?
C13 C12 H12 119.4 . . ?
C12 C13 C8 119.02(14) . . ?
C12 C13 C14 119.95(14) . . ?
C8 C13 C14 121.01(14) . . ?
C13 C14 C16 117.30(14) . . ?
C13 C14 C15 117.26(13) . . ?
C16 C14 C15 60.04(10) . . ?
C13 C14 H14 116.7 . . ?
C16 C14 H14 116.7 . . ?
C15 C14 H14 116.7 . . ?
C19 C15 C16 117.55(13) . . ?
C19 C15 C14 115.34(13) . . ?
C16 C15 C14 59.24(10) . . ?
C19 C15 H15 117.3 . . ?
C16 C15 H15 117.3 . . ?
C14 C15 H15 117.3 . . ?
C17 C16 C14 116.64(13) . . ?
C17 C16 C15 121.47(13) . . ?
C14 C16 C15 60.71(10) . . ?
C17 C16 H16 115.6 . . ?
C14 C16 H16 115.6 . . ?
C15 C16 H16 115.6 . . ?
C18 C17 N1 120.75(15) . . ?
C18 C17 C16 123.51(15) . . ?
N1 C17 C16 115.64(13) . . ?
C17 C18 H18A 120.0 . . ?
C17 C18 H18B 120.0 . . ?
H18A C18 H18B 120.0 . . ?
O3 C19 C15 122.01(15) . . ?
O3 C19 C20 120.43(15) . . ?
C15 C19 C20 117.54(14) . . ?
C21 C20 C25 117.30(16) . . ?
C21 C20 C19 118.25(15) . . ?
C25 C20 C19 124.44(15) . . ?
C22 C21 C20 121.33(18) . . ?
C22 C21 H21 119.3 . . ?
C20 C21 H21 119.3 . . ?
C21 C22 C23 120.01(18) . . ?
C21 C22 H22 120.0 . . ?
C23 C22 H22 120.0 . . ?
C22 C23 C24 120.30(18) . . ?
C22 C23 H23 119.8 . . ?
C24 C23 H23 119.8 . . ?
C23 C24 C25 119.36(18) . . ?
C23 C24 H24 120.3 . . ?
C25 C24 H24 120.3 . . ?
C24 C25 C20 121.69(16) . . ?
C24 C25 Cl1 117.58(14) . . ?
C20 C25 Cl1 120.63(13) . . ?

loop_
_geom_bond_atom_site_label_1
_geom_bond_atom_site_label_2
_geom_bond_distance
_geom_bond_site_symmetry_2
_geom_bond_publ_flag
S1 O2 1.4282(13) . ?
S1 O1 1.4302(14) . ?
S1 N1 1.6726(14) . ?
S1 C1 1.7633(17) . ?
Cl1 C25 1.7471(18) . ?
O3 C19 1.2140(19) . ?
N1 C8 1.441(2) . ?
N1 C17 1.452(2) . ?
C1 C2 1.386(2) . ?
C1 C6 1.397(3) . ?
C2 C3 1.389(2) . ?
C2 H2 0.9500 . ?
C3 C4 1.390(3) . ?
C3 H3 0.9500 . ?
C4 C5 1.399(3) . ?
C4 C7 1.505(3) . ?
C5 C6 1.382(3) . ?
C5 H5 0.9500 . ?
C6 H6 0.9500 . ?
C7 H7A 0.9800 . ?
C7 H7B 0.9800 . ?
C7 H7C 0.9800 . ?
C8 C9 1.399(2) . ?
C8 C13 1.403(2) . ?
C9 C10 1.388(2) . ?
C9 H9 0.9500 . ?
C10 C11 1.384(3) . ?
C10 H10 0.9500 . ?
C11 C12 1.391(2) . ?
C11 H11 0.9500 . ?
C12 C13 1.393(2) . ?
C12 H12 0.9500 . ?
C13 C14 1.482(2) . ?
C14 C16 1.508(2) . ?
C14 C15 1.530(2) . ?
C14 H14 1.0000 . ?
C15 C19 1.490(2) . ?
C15 C16 1.520(2) . ?
C15 H15 1.0000 . ?
C16 C17 1.477(2) . ?
C16 H16 1.0000 . ?
C17 C18 1.323(2) . ?
C18 H18A 0.9500 . ?
C18 H18B 0.9500 . ?
C19 C20 1.497(2) . ?
C20 C21 1.397(2) . ?
C20 C25 1.399(2) . ?
C21 C22 1.380(3) . ?
C21 H21 0.9500 . ?
C22 C23 1.381(3) . ?
C22 H22 0.9500 . ?
C23 C24 1.381(3) . ?
C23 H23 0.9500 . ?
C24 C25 1.384(3) . ?
C24 H24 0.9500 . ?

loop_
_geom_hbond_atom_site_label_D
_geom_hbond_atom_site_label_H
_geom_hbond_atom_site_label_A
_geom_hbond_distance_DH
_geom_hbond_distance_HA
_geom_hbond_distance_DA
_geom_hbond_angle_DHA
_geom_hbond_site_symmetry_A
_geom_hbond_publ_flag
C6 H6 Cl1 0.95 2.96 3.7284(19) 139.1 3_666 yes
C18 H18B O1 0.95 2.58 3.500(2) 163.2 2_545 yes

loop_
_geom_torsion_atom_site_label_1
_geom_torsion_atom_site_label_2
_geom_torsion_atom_site_label_3
_geom_torsion_atom_site_label_4
_geom_torsion
_geom_torsion_site_symmetry_1
_geom_torsion_site_symmetry_2
_geom_torsion_site_symmetry_3
_geom_torsion_site_symmetry_4
_geom_torsion_publ_flag
O2 S1 N1 C8 26.15(14) . . . . ?
O1 S1 N1 C8 155.64(12) . . . . ?
C1 S1 N1 C8 -89.47(13) . . . . ?
O2 S1 N1 C17 -178.03(11) . . . . ?
O1 S1 N1 C17 -48.54(13) . . . . ?
C1 S1 N1 C17 66.36(13) . . . . ?
O2 S1 C1 C2 154.64(13) . . . . ?
O1 S1 C1 C2 24.33(15) . . . . ?
N1 S1 C1 C2 -90.58(14) . . . . ?
O2 S1 C1 C6 -24.19(15) . . . . ?
O1 S1 C1 C6 -154.50(13) . . . . ?
N1 S1 C1 C6 90.60(14) . . . . ?
C6 C1 C2 C3 2.6(2) . . . . ?
S1 C1 C2 C3 -176.24(12) . . . . ?
C1 C2 C3 C4 -0.9(3) . . . . ?
C2 C3 C4 C5 -1.3(3) . . . . ?
C2 C3 C4 C7 176.90(17) . . . . ?
C3 C4 C5 C6 1.9(3) . . . . ?
C7 C4 C5 C6 -176.26(17) . . . . ?
C4 C5 C6 C1 -0.3(3) . . . . ?
C2 C1 C6 C5 -2.0(3) . . . . ?
S1 C1 C6 C5 176.85(13) . . . . ?
C17 N1 C8 C9 148.60(14) . . . . ?
S1 N1 C8 C9 -55.63(18) . . . . ?
C17 N1 C8 C13 -26.4(2) . . . . ?
S1 N1 C8 C13 129.42(13) . . . . ?
C13 C8 C9 C10 -2.8(2) . . . . ?
N1 C8 C9 C10 -177.76(14) . . . . ?
C8 C9 C10 C11 2.0(2) . . . . ?
C9 C10 C11 C12 -0.4(3) . . . . ?
C10 C11 C12 C13 -0.5(2) . . . . ?
C11 C12 C13 C8 -0.3(2) . . . . ?
C11 C12 C13 C14 177.92(15) . . . . ?
C9 C8 C13 C12 2.0(2) . . . . ?
N1 C8 C13 C12 176.97(14) . . . . ?
C9 C8 C13 C14 -176.24(14) . . . . ?
N1 C8 C13 C14 -1.3(2) . . . . ?
C12 C13 C14 C16 -166.79(14) . . . . ?
C8 C13 C14 C16 11.4(2) . . . . ?
C12 C13 C14 C15 124.69(16) . . . . ?
C8 C13 C14 C15 -57.1(2) . . . . ?
C13 C14 C15 C19 -144.35(15) . . . . ?
C16 C14 C15 C19 108.28(15) . . . . ?
C13 C14 C15 C16 107.36(16) . . . . ?
C13 C14 C16 C17 5.5(2) . . . . ?
C15 C14 C16 C17 112.85(15) . . . . ?
C13 C14 C16 C15 -107.31(15) . . . . ?
C19 C15 C16 C17 150.41(14) . . . . ?
C14 C15 C16 C17 -105.04(16) . . . . ?
C19 C15 C16 C14 -104.55(15) . . . . ?
C8 N1 C17 C18 -133.25(17) . . . . ?
S1 N1 C17 C18 69.82(19) . . . . ?
C8 N1 C17 C16 42.99(18) . . . . ?
S1 N1 C17 C16 -113.93(13) . . . . ?
C14 C16 C17 C18 144.20(17) . . . . ?
C15 C16 C17 C18 -145.35(17) . . . . ?
C14 C16 C17 N1 -31.93(19) . . . . ?
C15 C16 C17 N1 38.5(2) . . . . ?
C16 C15 C19 O3 11.7(2) . . . . ?
C14 C15 C19 O3 -55.3(2) . . . . ?
C16 C15 C19 C20 -166.70(14) . . . . ?
C14 C15 C19 C20 126.32(15) . . . . ?
O3 C19 C20 C21 -46.1(2) . . . . ?
C15 C19 C20 C21 132.33(16) . . . . ?
O3 C19 C20 C25 134.57(18) . . . . ?
C15 C19 C20 C25 -47.0(2) . . . . ?
C25 C20 C21 C22 1.3(3) . . . . ?
C19 C20 C21 C22 -178.09(17) . . . . ?
C20 C21 C22 C23 -1.1(3) . . . . ?
C21 C22 C23 C24 0.1(3) . . . . ?
C22 C23 C24 C25 0.5(3) . . . . ?
C23 C24 C25 C20 -0.2(3) . . . . ?
C23 C24 C25 Cl1 -176.41(15) . . . . ?
C21 C20 C25 C24 -0.7(3) . . . . ?
C19 C20 C25 C24 178.68(17) . . . . ?
C21 C20 C25 Cl1 175.42(13) . . . . ?
C19 C20 C25 Cl1 -5.2(2) . . . . ?
